data_4121983
loop_
_publ_author_name
'Kumarasamy, Elango'
'Raghunathan, Ramya'
'Jockusch, Steffen'
'Ugrinov, Angel'
'Sivaguru, J.'

_publ_section_title
;
 Tailoring atropisomeric maleimides for stereospecific [2 + 2]
 photocycloaddition-photochemical and photophysical investigations leading
 to visible-light photocatalysis.
;
_journal_issue 24
_journal_name_full 'Journal of the American Chemical Society'
_journal_page_first 8729
_journal_page_last 8737
_journal_paper_doi 10.1021/ja5034638
_journal_volume 136
_journal_year 2014
_chemical_absolute_configuration ad
_chemical_formula_moiety 'C16 H17 N O3'
_chemical_formula_sum 'C16 H17 N O3'
_chemical_formula_weight 271.30
_chemical_name_systematic
;
 ?
;
_space_group_crystal_system monoclinic
_space_group_IT_number 4
_space_group_name_Hall 'P 2yb'
_space_group_name_H-M_alt 'P 1 21 1'
_symmetry_space_group_name_Hall 'P 2yb'
_symmetry_space_group_name_H-M 'P 1 21 1'
_atom_sites_solution_hydrogens geom
_atom_sites_solution_primary direct
_audit_creation_date 2013-11-22
_audit_creation_method
;
Olex2 1.2
(compiled 2013.11.15 svn.r2839 for OlexSys, GUI svn.r4715)
;
_cell_angle_alpha 90
_cell_angle_beta 117.968(5)
_cell_angle_gamma 90
_cell_formula_units_Z 2
_cell_length_a 10.0586(15)
_cell_length_b 7.4726(11)
_cell_length_c 10.4252(15)
_cell_measurement_reflns_used 6219
_cell_measurement_temperature 100(2)
_cell_measurement_theta_max 66.469
_cell_measurement_theta_min 7.747
_cell_volume 692.08(18)
_computing_data_reduction 'SAINT v7.68A (Bruker, 2009)'
_computing_molecular_graphics 'Olex2 (Dolomanov et al., 2009)'
_computing_publication_material 'Olex2 (Dolomanov et al., 2009)'
_computing_structure_refinement 'ShelXL (Sheldrick, 2008)'
_computing_structure_solution 'ShelXS (Sheldrick, 2008)'
_diffrn_ambient_temperature 100.0
_diffrn_measured_fraction_theta_full 0.962
_diffrn_measured_fraction_theta_max 0.981
_diffrn_measurement_device_type 'Bruker APEX-II CCD'
_diffrn_measurement_method '\f and \w scans'
_diffrn_radiation_monochromator graphite
_diffrn_radiation_type CuK\a
_diffrn_radiation_wavelength 1.54178
_diffrn_reflns_av_R_equivalents 0.0211
_diffrn_reflns_av_unetI/netI 0.0199
_diffrn_reflns_Laue_measured_fraction_full 0.962
_diffrn_reflns_Laue_measured_fraction_max 0.981
_diffrn_reflns_limit_h_max 11
_diffrn_reflns_limit_h_min -11
_diffrn_reflns_limit_k_max 8
_diffrn_reflns_limit_k_min -8
_diffrn_reflns_limit_l_max 12
_diffrn_reflns_limit_l_min -12
_diffrn_reflns_number 7545
_diffrn_reflns_point_group_measured_fraction_full 0.937
_diffrn_reflns_point_group_measured_fraction_max 0.955
_diffrn_reflns_theta_full 67.679
_diffrn_reflns_theta_max 66.516
_diffrn_reflns_theta_min 7.747
_diffrn_standards_number 0
_exptl_absorpt_coefficient_mu 0.732
_exptl_absorpt_correction_T_max 0.7528
_exptl_absorpt_correction_T_min 0.6912
_exptl_absorpt_correction_type multi-scan
_exptl_absorpt_process_details
;
SADABS-2008/1 (Bruker,2008) was used for absorption correction.
wR2(int) was 0.0672 before and 0.0323 after correction.
The Ratio of minimum to maximum transmission is 0.9182.
The \l/2 correction factor is 0.0015.
;
_exptl_crystal_colour colourless
_exptl_crystal_density_diffrn 1.302
_exptl_crystal_description plate
_exptl_crystal_F_000 288
_exptl_crystal_size_max 0.28
_exptl_crystal_size_mid 0.134
_exptl_crystal_size_min 0.054
_refine_diff_density_max 0.153
_refine_diff_density_min -0.143
_refine_diff_density_rms 0.032
_refine_ls_abs_structure_details
;
 Flack x determined using 1016 quotients [(I+)-(I-)]/[(I+)+(I-)]
 (Parsons and Flack (2004), Acta Cryst. A60, s61).
;
_refine_ls_abs_structure_Flack -0.14(7)
_refine_ls_extinction_method none
_refine_ls_goodness_of_fit_ref 1.059
_refine_ls_hydrogen_treatment mixed
_refine_ls_matrix_type full
_refine_ls_number_parameters 184
_refine_ls_number_reflns 2334
_refine_ls_number_restraints 1
_refine_ls_restrained_S_all 1.059
_refine_ls_R_factor_all 0.0267
_refine_ls_R_factor_gt 0.0264
_refine_ls_shift/su_max 0.000
_refine_ls_shift/su_mean 0.000
_refine_ls_structure_factor_coef Fsqd
_refine_ls_weighting_details 'w=1/[\s^2^(Fo^2^)+(0.0390P)^2^+0.1229P] where P=(Fo^2^+2Fc^2^)/3'
_refine_ls_weighting_scheme calc
_refine_ls_wR_factor_gt 0.0681
_refine_ls_wR_factor_ref 0.0683
_reflns_Friedel_coverage 0.797
_reflns_Friedel_fraction_full 0.908
_reflns_Friedel_fraction_max 0.924
_reflns_number_gt 2310
_reflns_number_total 2334
_reflns_threshold_expression 'I > 2\s(I)'
_cod_data_source_file ja5034638_si_002.cif
_cod_data_source_block 1S5R6S7S-2c
_cod_depositor_comments 'Adding full bibliography for 4121977--4121989.cif.'
_cod_database_code 4121983
_shelxl_version_number 2013-4
_shelx_space_group_comment
;
The symmetry employed for this shelxl refinement is uniquely defined
by the following loop, which should always be used as a source of
symmetry information in preference to the above space-group names.
They are only intended as comments.
;
_shelx_estimated_absorpt_t_max 0.962
_shelx_estimated_absorpt_t_min 0.821
_olex2_refinement_description
;
1. Fixed Uiso
 At 1.2 times of:
  All C(H) groups, All C(H,H) groups
 At 1.5 times of:
  All C(H,H,H) groups
2.a Ternary CH refined with riding coordinates:
 C6(H6), C7(H7), C5(H5)
2.b Secondary CH2 refined with riding coordinates:
 C8(H8A,H8B)
2.c Aromatic/amide H refined with riding coordinates:
 C12(H12), C11(H11), C13(H13)
2.d Idealised Me refined as rotating group:
 C20(H20A,H20B,H20C), C16(H16A,H16B,H16C), C19(H19A,H19B,H19C)
;

loop_
_space_group_symop_operation_xyz
'x, y, z'
'-x, y+1/2, -z'

loop_
_atom_site_label
_atom_site_type_symbol
_atom_site_fract_x
_atom_site_fract_y
_atom_site_fract_z
_atom_site_U_iso_or_equiv
_atom_site_adp_type
_atom_site_occupancy
_atom_site_site_symmetry_order
_atom_site_calc_flag
_atom_site_refinement_flags_posn
O9 O 0.52981(14) 1.03966(18) 0.26010(14) 0.0257(3) Uani 1 1 d .
O18 O 0.49386(15) 0.85285(19) -0.03908(13) 0.0250(3) Uani 1 1 d .
O17 O 0.65843(15) 0.56711(19) 0.39637(15) 0.0266(3) Uani 1 1 d .
N3 N 0.60887(16) 0.7262(2) 0.18918(16) 0.0203(3) Uani 1 1 d .
C12 C 0.9274(2) 1.1325(3) 0.3762(2) 0.0286(4) Uani 1 1 d .
H12 H 0.9976 1.2277 0.4165 0.034 Uiso 1 1 calc R
C11 C 0.7802(2) 1.1559(3) 0.3533(2) 0.0282(4) Uani 1 1 d .
H11 H 0.7499 1.2654 0.3781 0.034 Uiso 1 1 calc R
C10 C 0.6795(2) 1.0167(3) 0.2937(2) 0.0235(4) Uani 1 1 d .
C8 C 0.4690(2) 0.9378(3) 0.3392(2) 0.0274(4) Uani 1 1 d .
H8A H 0.4243 1.0222 0.3815 0.033 Uiso 1 1 calc R
H8B H 0.5528 0.8749 0.4206 0.033 Uiso 1 1 calc R
C6 C 0.3493(2) 0.7998(3) 0.2472(2) 0.0251(4) Uani 1 1 d .
H6 H 0.2793 0.7769 0.2888 0.030 Uiso 1 1 calc R
C7 C 0.2590(2) 0.8438(3) 0.0822(2) 0.0245(4) Uani 1 1 d .
H7 H 0.2842 0.9644 0.0580 0.029 Uiso 1 1 calc R
C20 C 0.0904(2) 0.8121(3) 0.0145(2) 0.0303(5) Uani 1 1 d .
H20A H 0.0714 0.6896 0.0352 0.045 Uiso 1 1 calc GR
H20B H 0.0448 0.8294 -0.0909 0.045 Uiso 1 1 calc GR
H20C H 0.0461 0.8969 0.0554 0.045 Uiso 1 1 calc GR
C1 C 0.4011(2) 0.6158(3) 0.2069(2) 0.0225(4) Uani 1 1 d .
C5 C 0.3448(2) 0.6895(3) 0.0514(2) 0.0220(4) Uani 1 1 d .
H5 H 0.2826 0.6067 -0.0303 0.026 Uiso 1 1 calc R
C4 C 0.4846(2) 0.7640(2) 0.0532(2) 0.0206(4) Uani 1 1 d .
C2 C 0.5692(2) 0.6212(3) 0.2775(2) 0.0216(4) Uani 1 1 d .
C15 C 0.7254(2) 0.8579(3) 0.25549(19) 0.0218(4) Uani 1 1 d .
C14 C 0.8719(2) 0.8312(3) 0.27980(19) 0.0229(4) Uani 1 1 d .
C13 C 0.9729(2) 0.9729(3) 0.3413(2) 0.0260(4) Uani 1 1 d .
H13 H 1.0741 0.9597 0.3594 0.031 Uiso 1 1 calc R
C16 C 0.9179(2) 0.6561(3) 0.2421(2) 0.0284(5) Uani 1 1 d .
H16A H 0.8778 0.5575 0.2757 0.043 Uiso 1 1 calc GR
H16B H 1.0279 0.6485 0.2894 0.043 Uiso 1 1 calc GR
H16C H 0.8778 0.6479 0.1366 0.043 Uiso 1 1 calc GR
C19 C 0.3342(2) 0.4459(3) 0.2313(2) 0.0268(4) Uani 1 1 d .
H19A H 0.3572 0.3453 0.1846 0.040 Uiso 1 1 calc GR
H19B H 0.2248 0.4594 0.1893 0.040 Uiso 1 1 calc GR
H19C H 0.3773 0.4231 0.3358 0.040 Uiso 1 1 calc GR

loop_
_atom_site_aniso_label
_atom_site_aniso_U_11
_atom_site_aniso_U_22
_atom_site_aniso_U_33
_atom_site_aniso_U_23
_atom_site_aniso_U_13
_atom_site_aniso_U_12
O9 0.0221(7) 0.0268(7) 0.0252(7) -0.0007(6) 0.0087(6) 0.0026(6)
O18 0.0265(7) 0.0274(7) 0.0210(7) 0.0006(6) 0.0111(6) -0.0021(6)
O17 0.0247(7) 0.0297(7) 0.0217(7) 0.0042(6) 0.0076(6) 0.0056(6)
N3 0.0177(7) 0.0225(8) 0.0192(8) -0.0010(6) 0.0075(6) 0.0001(6)
C12 0.0273(10) 0.0286(10) 0.0219(10) -0.0020(8) 0.0050(8) -0.0056(9)
C11 0.0314(10) 0.0247(11) 0.0222(10) -0.0023(8) 0.0073(8) 0.0020(8)
C10 0.0221(9) 0.0262(10) 0.0181(9) 0.0016(7) 0.0061(7) 0.0030(7)
C8 0.0278(10) 0.0333(11) 0.0222(10) -0.0019(8) 0.0126(9) 0.0060(9)
C6 0.0214(10) 0.0306(11) 0.0250(10) 0.0007(8) 0.0123(8) 0.0055(8)
C7 0.0207(10) 0.0270(10) 0.0251(9) 0.0025(8) 0.0100(8) 0.0037(8)
C20 0.0211(10) 0.0336(12) 0.0352(11) 0.0035(9) 0.0124(9) 0.0040(8)
C1 0.0210(9) 0.0263(9) 0.0215(9) 0.0013(8) 0.0111(8) 0.0028(8)
C5 0.0196(9) 0.0253(9) 0.0198(9) 0.0017(7) 0.0081(7) 0.0013(7)
C4 0.0220(9) 0.0201(9) 0.0201(9) -0.0015(7) 0.0101(8) 0.0014(8)
C2 0.0223(9) 0.0208(9) 0.0222(10) -0.0003(7) 0.0110(8) 0.0033(8)
C15 0.0227(9) 0.0231(9) 0.0162(8) 0.0008(8) 0.0063(7) -0.0006(8)
C14 0.0220(10) 0.0267(10) 0.0185(9) 0.0023(8) 0.0082(8) 0.0011(8)
C13 0.0208(9) 0.0316(11) 0.0218(10) 0.0020(8) 0.0069(8) -0.0021(8)
C16 0.0215(9) 0.0329(11) 0.0314(11) -0.0039(9) 0.0128(8) -0.0010(8)
C19 0.0238(10) 0.0321(11) 0.0268(10) 0.0065(8) 0.0138(8) 0.0023(8)

loop_
_atom_type_symbol
_atom_type_description
_atom_type_scat_dispersion_real
_atom_type_scat_dispersion_imag
_atom_type_scat_source
C C 0.0181 0.0091 'International Tables Vol C Tables 4.2.6.8 and 6.1.1.4'
H H 0.0000 0.0000 'International Tables Vol C Tables 4.2.6.8 and 6.1.1.4'
N N 0.0311 0.0180 'International Tables Vol C Tables 4.2.6.8 and 6.1.1.4'
O O 0.0492 0.0322 'International Tables Vol C Tables 4.2.6.8 and 6.1.1.4'

loop_
_geom_angle_atom_site_label_1
_geom_angle_atom_site_label_2
_geom_angle_atom_site_label_3
_geom_angle
C10 O9 C8 119.24(14)
C4 N3 C15 119.06(15)
C2 N3 C4 112.40(15)
C2 N3 C15 119.13(15)
C11 C12 H12 119.4
C13 C12 H12 119.4
C13 C12 C11 121.15(18)
C12 C11 H11 120.7
C10 C11 C12 118.58(18)
C10 C11 H11 120.7
O9 C10 C15 119.87(16)
C11 C10 O9 120.05(17)
C11 C10 C15 119.85(18)
O9 C8 H8A 108.6
O9 C8 H8B 108.6
O9 C8 C6 114.47(15)
H8A C8 H8B 107.6
C6 C8 H8A 108.6
C6 C8 H8B 108.6
C8 C6 H6 110.5
C8 C6 C7 115.39(17)
C8 C6 C1 119.17(16)
C7 C6 H6 110.5
C7 C6 C1 89.08(14)
C1 C6 H6 110.5
C6 C7 H7 112.5
C6 C7 C5 88.81(14)
C20 C7 C6 115.22(16)
C20 C7 H7 112.5
C20 C7 C5 113.16(16)
C5 C7 H7 112.5
C7 C20 H20A 109.5
C7 C20 H20B 109.5
C7 C20 H20C 109.5
H20A C20 H20B 109.5
H20A C20 H20C 109.5
H20B C20 H20C 109.5
C5 C1 C6 88.01(14)
C2 C1 C6 106.29(15)
C2 C1 C5 106.29(14)
C2 C1 C19 115.40(16)
C19 C1 C6 116.93(15)
C19 C1 C5 120.14(17)
C7 C5 H5 116.6
C1 C5 C7 90.76(14)
C1 C5 H5 116.6
C4 C5 C7 109.15(16)
C4 C5 C1 103.76(14)
C4 C5 H5 116.6
O18 C4 N3 123.20(16)
O18 C4 C5 127.88(16)
N3 C4 C5 108.73(15)
O17 C2 N3 123.86(17)
O17 C2 C1 128.34(18)
N3 C2 C1 107.20(15)
C10 C15 N3 114.50(16)
C14 C15 N3 123.18(18)
C14 C15 C10 122.32(17)
C15 C14 C13 117.15(18)
C15 C14 C16 120.58(17)
C13 C14 C16 122.27(17)
C12 C13 C14 120.91(18)
C12 C13 H13 119.5
C14 C13 H13 119.5
C14 C16 H16A 109.5
C14 C16 H16B 109.5
C14 C16 H16C 109.5
H16A C16 H16B 109.5
H16A C16 H16C 109.5
H16B C16 H16C 109.5
C1 C19 H19A 109.5
C1 C19 H19B 109.5
C1 C19 H19C 109.5
H19A C19 H19B 109.5
H19A C19 H19C 109.5
H19B C19 H19C 109.5

loop_
_geom_bond_atom_site_label_1
_geom_bond_atom_site_label_2
_geom_bond_distance
O9 C10 1.387(2)
O9 C8 1.451(2)
O18 C4 1.208(2)
O17 C2 1.209(2)
N3 C4 1.411(2)
N3 C2 1.403(2)
N3 C15 1.435(2)
C12 H12 0.9500
C12 C11 1.395(3)
C12 C13 1.386(3)
C11 H11 0.9500
C11 C10 1.380(3)
C10 C15 1.397(3)
C8 H8A 0.9900
C8 H8B 0.9900
C8 C6 1.533(3)
C6 H6 1.0000
C6 C7 1.558(3)
C6 C1 1.595(3)
C7 H7 1.0000
C7 C20 1.520(3)
C7 C5 1.561(3)
C20 H20A 0.9800
C20 H20B 0.9800
C20 H20C 0.9800
C1 C5 1.546(3)
C1 C2 1.495(2)
C1 C19 1.513(3)
C5 H5 1.0000
C5 C4 1.505(2)
C15 C14 1.387(3)
C14 C13 1.398(3)
C14 C16 1.501(3)
C13 H13 0.9500
C16 H16A 0.9800
C16 H16B 0.9800
C16 H16C 0.9800
C19 H19A 0.9800
C19 H19B 0.9800
C19 H19C 0.9800

loop_
_geom_torsion_atom_site_label_1
_geom_torsion_atom_site_label_2
_geom_torsion_atom_site_label_3
_geom_torsion_atom_site_label_4
_geom_torsion
O9 C10 C15 N3 -3.1(2)
O9 C10 C15 C14 176.71(16)
O9 C8 C6 C7 -27.0(2)
O9 C8 C6 C1 77.2(2)
N3 C15 C14 C13 178.10(16)
N3 C15 C14 C16 -2.4(3)
C12 C11 C10 O9 -175.54(16)
C12 C11 C10 C15 -1.1(3)
C11 C12 C13 C14 1.0(3)
C11 C10 C15 N3 -177.57(17)
C11 C10 C15 C14 2.3(3)
C10 O9 C8 C6 -113.23(18)
C10 C15 C14 C13 -1.7(3)
C10 C15 C14 C16 177.74(18)
C8 O9 C10 C11 -114.3(2)
C8 O9 C10 C15 71.3(2)
C8 C6 C7 C20 -136.31(17)
C8 C6 C7 C5 108.53(17)
C8 C6 C1 C5 -105.08(18)
C8 C6 C1 C2 1.3(2)
C8 C6 C1 C19 131.84(19)
C6 C7 C5 C1 14.04(14)
C6 C7 C5 C4 -90.82(16)
C6 C1 C5 C7 -13.72(14)
C6 C1 C5 C4 96.22(15)
C6 C1 C2 O17 91.6(2)
C6 C1 C2 N3 -79.72(17)
C7 C6 C1 C5 13.74(14)
C7 C6 C1 C2 120.14(16)
C7 C6 C1 C19 -109.34(18)
C7 C5 C4 O18 -75.4(2)
C7 C5 C4 N3 99.64(17)
C20 C7 C5 C1 -103.00(17)
C20 C7 C5 C4 152.15(16)
C1 C6 C7 C20 101.55(17)
C1 C6 C7 C5 -13.60(14)
C1 C5 C4 O18 -171.16(19)
C1 C5 C4 N3 3.93(19)
C5 C1 C2 O17 -175.68(19)
C5 C1 C2 N3 13.0(2)
C4 N3 C2 O17 177.12(17)
C4 N3 C2 C1 -11.1(2)
C4 N3 C15 C10 64.7(2)
C4 N3 C15 C14 -115.2(2)
C2 N3 C4 O18 179.75(17)
C2 N3 C4 C5 4.4(2)
C2 N3 C15 C10 -79.3(2)
C2 N3 C15 C14 100.9(2)
C2 C1 C5 C7 -120.11(16)
C2 C1 C5 C4 -10.17(19)
C15 N3 C4 O18 33.5(3)
C15 N3 C4 C5 -141.87(16)
C15 N3 C2 O17 -36.7(3)
C15 N3 C2 C1 135.13(17)
C15 C14 C13 C12 0.1(3)
C13 C12 C11 C10 -0.5(3)
C16 C14 C13 C12 -179.35(18)
C19 C1 C5 C7 106.54(18)
C19 C1 C5 C4 -143.52(17)
C19 C1 C2 O17 -39.8(3)
C19 C1 C2 N3 148.89(16)
